data_1516400
loop_
_publ_author_name
'Tian, Zhengfang'
'Duan, Haibao'
'Ren, Xiaoming'
'Lu, Changsheng'
'Li, Yizhi'
'Song, You'
'Zhu, Huizhen'
'Meng, Qingjin'

_publ_section_title
;
 Two spin-peierls-like compounds exhibiting divergent structural features,
 lattice compression, and expansion in the low- temperature phase.
;
_journal_issue 24
_journal_name_full 'The journal of physical chemistry. B'
_journal_page_first 8278
_journal_page_last 8283
_journal_paper_doi 10.1021/jp8100333
_journal_volume 113
_journal_year 2009
_chemical_formula_moiety 'C13 H14 N, C8 N4 Ni S4'
_chemical_formula_sum 'C21 H14 N5 Ni S4'
_chemical_formula_weight 523.32
_chemical_name_systematic
; 
 ? 
;
_space_group_IT_number 2
_symmetry_cell_setting triclinic
_symmetry_space_group_name_Hall '-P 1'
_symmetry_space_group_name_H-M 'P -1'
_atom_sites_solution_hydrogens geom
_atom_sites_solution_primary direct
_atom_sites_solution_secondary difmap
_audit_creation_method SHELXL-97
_cell_angle_alpha 88.629(6)
_cell_angle_beta 86.360(6)
_cell_angle_gamma 76.992(4)
_cell_formula_units_Z 4
_cell_length_a 7.239(3)
_cell_length_b 12.109(5)
_cell_length_c 26.347(11)
_cell_measurement_temperature 123(2)
_cell_measurement_theta_max 26.89
_cell_measurement_theta_min 2.32
_cell_volume 2245.6(16)
_computing_cell_refinement 'Bruker SMART'
_computing_data_collection 'Bruker SMART'
_computing_data_reduction 'Bruker SAINT'
_computing_molecular_graphics 'Bruker SHELXTL'
_computing_publication_material 'Bruker SHELXTL'
_computing_structure_refinement 'Bruker SHELXTL'
_computing_structure_solution 'Bruker SHELXTL'
_diffrn_ambient_temperature 123(2)
_diffrn_measured_fraction_theta_full 1.000
_diffrn_measured_fraction_theta_max 1.000
_diffrn_measurement_device_type 'CCD area detector'
_diffrn_measurement_method 'phi and omega scans'
_diffrn_radiation_monochromator graphite
_diffrn_radiation_source 'fine-focus sealed tube'
_diffrn_radiation_type MoK\a
_diffrn_radiation_wavelength 0.71073
_diffrn_reflns_av_R_equivalents 0.0344
_diffrn_reflns_av_sigmaI/netI 0.0501
_diffrn_reflns_limit_h_max 8
_diffrn_reflns_limit_h_min -8
_diffrn_reflns_limit_k_max 14
_diffrn_reflns_limit_k_min -14
_diffrn_reflns_limit_l_max 32
_diffrn_reflns_limit_l_min -30
_diffrn_reflns_number 32541
_diffrn_reflns_theta_full 26.00
_diffrn_reflns_theta_max 26.00
_diffrn_reflns_theta_min 0.77
_exptl_absorpt_coefficient_mu 1.255
_exptl_absorpt_correction_T_max 0.742
_exptl_absorpt_correction_T_min 0.692
_exptl_absorpt_correction_type multi-scan
_exptl_absorpt_process_details 'SADABS, Bruker(2000)'
_exptl_crystal_colour black
_exptl_crystal_density_diffrn 1.548
_exptl_crystal_density_method 'not measured'
_exptl_crystal_description block
_exptl_crystal_F_000 1068
_exptl_crystal_size_max 0.30
_exptl_crystal_size_mid 0.26
_exptl_crystal_size_min 0.24
_refine_diff_density_max 0.962
_refine_diff_density_min -0.938
_refine_diff_density_rms 0.070
_refine_ls_extinction_method none
_refine_ls_goodness_of_fit_ref 1.049
_refine_ls_hydrogen_treatment constr
_refine_ls_matrix_type full
_refine_ls_number_parameters 559
_refine_ls_number_reflns 8816
_refine_ls_number_restraints 0
_refine_ls_restrained_S_all 1.049
_refine_ls_R_factor_all 0.0733
_refine_ls_R_factor_gt 0.0520
_refine_ls_shift/su_max 0.000
_refine_ls_shift/su_mean 0.000
_refine_ls_structure_factor_coef Fsqd
_refine_ls_weighting_details 'calc w=1/[\s^2^(Fo^2^)+(0.0511P)^2^+2.2763P] where P=(Fo^2^+2Fc^2^)/3'
_refine_ls_weighting_scheme calc
_refine_ls_wR_factor_gt 0.1157
_refine_ls_wR_factor_ref 0.1209
_reflns_number_gt 6497
_reflns_number_total 8816
_reflns_threshold_expression >2sigma(I)
_cod_data_source_file jp8100333_si_002.cif
_cod_data_source_block 261201a
_cod_database_code 1516400

loop_
_symmetry_equiv_pos_as_xyz
'x, y, z'
'-x, -y, -z'

loop_
_atom_site_label
_atom_site_type_symbol
_atom_site_fract_x
_atom_site_fract_y
_atom_site_fract_z
_atom_site_U_iso_or_equiv
_atom_site_adp_type
_atom_site_occupancy
_atom_site_symmetry_multiplicity
_atom_site_calc_flag
_atom_site_refinement_flags
C1 C 0.3802(6) 0.4328(3) 0.92051(16) 0.0417(10) Uani 1 1 d .
C2 C 0.3995(6) 0.3530(3) 0.87867(15) 0.0404(10) Uani 1 1 d .
C3 C 0.5037(6) 0.2364(3) 0.88527(15) 0.0393(9) Uani 1 1 d .
C4 C 0.5798(6) 0.1951(3) 0.93105(16) 0.0425(10) Uani 1 1 d .
C5 C 0.5680(6) 0.1211(3) 0.61827(15) 0.0418(10) Uani 1 1 d .
C6 C 0.5031(6) 0.1862(3) 0.66010(16) 0.0441(10) Uani 1 1 d .
C7 C 0.4446(6) 0.3068(4) 0.65664(16) 0.0442(10) Uani 1 1 d .
C8 C 0.3721(6) 0.3547(3) 0.61059(16) 0.0444(10) Uani 1 1 d .
C9 C 0.9031(6) 0.3663(3) 0.89609(16) 0.0428(10) Uani 1 1 d .
C10 C 0.9277(6) 0.3089(3) 0.84902(16) 0.0474(11) Uani 1 1 d .
C11 C 0.9882(6) 0.1861(3) 0.84390(16) 0.0445(10) Uani 1 1 d .
C12 C 1.0718(6) 0.1232(3) 0.88761(16) 0.0419(10) Uani 1 1 d .
C13 C 1.0405(6) 0.1951(3) 0.57376(16) 0.0417(10) Uani 1 1 d .
C14 C 1.0017(6) 0.2452(3) 0.62473(15) 0.0401(10) Uani 1 1 d .
C15 C 0.8918(6) 0.3523(3) 0.62963(15) 0.0397(9) Uani 1 1 d .
C16 C 0.8437(6) 0.4276(3) 0.58614(16) 0.0420(10) Uani 1 1 d .
C17 C 0.2203(6) 0.6732(4) 0.55081(16) 0.0489(11) Uani 1 1 d .
H17A H 0.1804 0.6037 0.5545 0.059 Uiso 1 1 calc R
C18 C 0.4008(6) 0.6741(4) 0.52967(16) 0.0461(11) Uani 1 1 d .
H18A H 0.4843 0.6053 0.5190 0.055 Uiso 1 1 calc R
C19 C 0.4591(6) 0.7758(3) 0.52421(16) 0.0434(10) Uani 1 1 d .
H19A H 0.5825 0.7764 0.5098 0.052 Uiso 1 1 calc R
C20 C 0.3369(6) 0.8765(4) 0.53988(15) 0.0442(10) Uani 1 1 d .
H20A H 0.3768 0.9460 0.5362 0.053 Uiso 1 1 calc R
C21 C 0.1564(6) 0.8755(3) 0.56103(15) 0.0411(10) Uani 1 1 d .
H21A H 0.0729 0.9444 0.5717 0.049 Uiso 1 1 calc R
C22 C -0.0953(6) 0.7767(4) 0.58947(15) 0.0451(11) Uani 1 1 d .
H22A H -0.1450 0.7130 0.5772 0.054 Uiso 1 1 calc R
H22B H -0.1841 0.8490 0.5813 0.054 Uiso 1 1 calc R
C23 C -0.0669(6) 0.7652(3) 0.64890(16) 0.0430(10) Uani 1 1 d .
C24 C -0.1074(6) 0.8632(3) 0.67763(15) 0.0413(10) Uani 1 1 d .
H24A H -0.1493 0.9355 0.6622 0.050 Uiso 1 1 calc R
C25 C -0.0844(6) 0.8524(3) 0.73132(15) 0.0410(10) Uani 1 1 d .
H25A H -0.0862 0.9184 0.7503 0.049 Uiso 1 1 calc R
C26 C -0.0597(6) 0.7490(3) 0.75622(15) 0.0401(10) Uani 1 1 d .
C27 C 0.0000(6) 0.6556(3) 0.72697(15) 0.0423(10) Uani 1 1 d .
H27A H 0.0495 0.5848 0.7429 0.051 Uiso 1 1 calc R
C28 C -0.0094(6) 0.6605(3) 0.67303(15) 0.0430(10) Uani 1 1 d .
H28A H 0.0232 0.5929 0.6537 0.052 Uiso 1 1 calc R
C29 C -0.0460(6) 0.7432(3) 0.81186(14) 0.0387(9) Uani 1 1 d .
H29A H -0.0274 0.6641 0.8233 0.058 Uiso 1 1 calc R
H29B H -0.1633 0.7879 0.8283 0.058 Uiso 1 1 calc R
H29C H 0.0619 0.7737 0.8209 0.058 Uiso 1 1 calc R
C30 C 0.6522(6) 0.8786(3) 0.93575(16) 0.0444(10) Uani 1 1 d .
H30A H 0.5718 0.9481 0.9258 0.053 Uiso 1 1 calc R
C31 C 0.8275(6) 0.8783(4) 0.95455(16) 0.0469(11) Uani 1 1 d .
H31A H 0.8669 0.9475 0.9575 0.056 Uiso 1 1 calc R
C32 C 0.9451(6) 0.7767(3) 0.96907(16) 0.0456(10) Uani 1 1 d .
H32 H 1.0649 0.7764 0.9819 0.055 Uiso 1 1 calc R
C33 C 0.8875(6) 0.6754(3) 0.96478(15) 0.0408(9) Uani 1 1 d .
H33A H 0.9679 0.6060 0.9747 0.049 Uiso 1 1 calc R
C34 C 0.7123(6) 0.6758(3) 0.94598(15) 0.0443(10) Uani 1 1 d .
H34A H 0.6729 0.6066 0.9431 0.053 Uiso 1 1 calc R
C35 C 0.4134(6) 0.7789(4) 0.91115(15) 0.0433(10) Uani 1 1 d .
H35A H 0.3239 0.8512 0.9204 0.052 Uiso 1 1 calc R
H35B H 0.3616 0.7164 0.9270 0.052 Uiso 1 1 calc R
C36 C 0.4260(7) 0.7662(4) 0.85252(15) 0.0451(10) Uani 1 1 d .
C37 C 0.4875(6) 0.6609(3) 0.82764(16) 0.0419(10) Uani 1 1 d .
H37A H 0.5219 0.5931 0.8471 0.050 Uiso 1 1 calc R
C38 C 0.4980(6) 0.6561(4) 0.77333(16) 0.0436(10) Uani 1 1 d .
H38A H 0.5396 0.5850 0.7569 0.052 Uiso 1 1 calc R
C39 C 0.4512(6) 0.7482(3) 0.74615(16) 0.0422(10) Uani 1 1 d .
C40 C 0.3934(6) 0.8538(3) 0.76745(15) 0.0397(9) Uani 1 1 d .
H40A H 0.3567 0.9193 0.7467 0.048 Uiso 1 1 calc R
C41 C 0.3897(6) 0.8631(3) 0.82170(15) 0.0411(10) Uani 1 1 d .
H41A H 0.3621 0.9359 0.8368 0.049 Uiso 1 1 calc R
C42 C 0.4590(6) 0.7433(3) 0.68714(15) 0.0409(10) Uani 1 1 d .
H42A H 0.5023 0.6644 0.6763 0.061 Uiso 1 1 calc R
H42B H 0.5475 0.7879 0.6728 0.061 Uiso 1 1 calc R
H42C H 0.3321 0.7746 0.6752 0.061 Uiso 1 1 calc R
N1 N 0.3626(5) 0.5013(3) 0.94807(13) 0.0403(8) Uani 1 1 d .
N2 N 0.6355(5) 0.1606(3) 0.96810(13) 0.0429(8) Uani 1 1 d .
N3 N 0.6094(5) 0.0592(3) 0.58199(12) 0.0411(8) Uani 1 1 d .
N4 N 0.3362(5) 0.4030(3) 0.57034(13) 0.0420(8) Uani 1 1 d .
N5 N 0.9001(5) 0.4126(3) 0.93291(14) 0.0475(9) Uani 1 1 d .
N6 N 1.1461(5) 0.0646(3) 0.92002(12) 0.0374(8) Uani 1 1 d .
N7 N 1.0959(5) 0.1528(3) 0.53216(13) 0.0414(8) Uani 1 1 d .
N8 N 0.8142(5) 0.4961(3) 0.55417(13) 0.0409(8) Uani 1 1 d .
N9 N 0.0981(5) 0.7739(3) 0.56649(13) 0.0432(9) Uani 1 1 d .
N10 N 0.5946(5) 0.7774(3) 0.93147(13) 0.0443(8) Uani 1 1 d .
Ni1 Ni 0.92013(7) 0.26384(4) 0.73630(2) 0.03991(15) Uani 1 1 d .
Ni2 Ni 0.42351(7) 0.26057(4) 0.769822(19) 0.03725(14) Uani 1 1 d .
S1 S 0.32839(16) 0.40274(8) 0.81834(4) 0.0426(3) Uani 1 1 d .
S2 S 0.53920(17) 0.14907(8) 0.83306(4) 0.0441(3) Uani 1 1 d .
S3 S 0.54153(15) 0.12379(8) 0.71908(4) 0.0389(2) Uani 1 1 d .
S4 S 0.34495(14) 0.37765(8) 0.70870(4) 0.0383(2) Uani 1 1 d .
S5 S 0.84025(16) 0.38149(9) 0.79784(4) 0.0458(3) Uani 1 1 d .
S6 S 1.03225(17) 0.12448(9) 0.78675(4) 0.0462(3) Uani 1 1 d .
S7 S 1.02513(15) 0.15334(9) 0.67329(4) 0.0411(3) Uani 1 1 d .
S8 S 0.81567(15) 0.40531(8) 0.68765(4) 0.0382(2) Uani 1 1 d .

loop_
_atom_site_aniso_label
_atom_site_aniso_U_11
_atom_site_aniso_U_22
_atom_site_aniso_U_33
_atom_site_aniso_U_23
_atom_site_aniso_U_13
_atom_site_aniso_U_12
C1 0.044(2) 0.032(2) 0.040(2) -0.0045(18) 0.0079(18) 0.0056(17)
C2 0.049(2) 0.0275(19) 0.037(2) -0.0003(15) 0.0030(18) 0.0064(17)
C3 0.043(2) 0.032(2) 0.036(2) 0.0022(16) 0.0057(17) 0.0050(17)
C4 0.047(3) 0.037(2) 0.034(2) 0.0072(17) 0.0117(18) 0.0051(18)
C5 0.046(2) 0.037(2) 0.037(2) 0.0069(17) 0.0082(18) -0.0020(18)
C6 0.042(2) 0.041(2) 0.042(2) 0.0081(18) 0.0130(18) 0.0005(18)
C7 0.044(3) 0.041(2) 0.044(2) 0.0081(18) 0.0080(19) -0.0057(18)
C8 0.048(3) 0.037(2) 0.043(2) 0.0082(18) 0.0127(19) -0.0045(18)
C9 0.049(3) 0.033(2) 0.040(2) 0.0045(18) 0.0066(19) 0.0023(18)
C10 0.051(3) 0.038(2) 0.040(2) 0.0096(18) 0.0027(19) 0.0150(19)
C11 0.050(3) 0.033(2) 0.040(2) 0.0088(17) 0.0066(19) 0.0079(18)
C12 0.041(2) 0.035(2) 0.041(2) 0.0031(17) 0.0076(18) 0.0076(17)
C13 0.040(2) 0.038(2) 0.043(2) 0.0067(17) 0.0086(18) -0.0030(17)
C14 0.032(2) 0.039(2) 0.042(2) 0.0084(17) 0.0128(17) 0.0025(16)
C15 0.041(2) 0.033(2) 0.038(2) 0.0086(16) 0.0091(17) 0.0038(17)
C16 0.040(2) 0.037(2) 0.044(2) 0.0086(18) 0.0101(18) -0.0010(17)
C17 0.051(3) 0.039(2) 0.044(2) 0.0085(18) 0.020(2) 0.0093(19)
C18 0.045(3) 0.041(2) 0.042(2) 0.0099(18) 0.0131(19) 0.0067(19)
C19 0.042(2) 0.035(2) 0.045(2) 0.0111(17) 0.0110(19) 0.0039(17)
C20 0.043(2) 0.042(2) 0.037(2) 0.0098(17) 0.0116(18) 0.0086(18)
C21 0.042(2) 0.035(2) 0.038(2) 0.0074(16) 0.0144(17) 0.0047(17)
C22 0.041(2) 0.041(2) 0.042(2) 0.0063(18) 0.0149(18) 0.0086(18)
C23 0.040(2) 0.039(2) 0.040(2) 0.0121(17) 0.0138(18) 0.0052(17)
C24 0.042(2) 0.037(2) 0.037(2) 0.0097(16) 0.0083(17) 0.0047(17)
C25 0.038(2) 0.035(2) 0.041(2) 0.0089(17) 0.0104(17) 0.0065(17)
C26 0.038(2) 0.034(2) 0.040(2) 0.0100(16) 0.0107(17) 0.0061(16)
C27 0.043(2) 0.036(2) 0.039(2) 0.0058(17) 0.0121(18) 0.0063(17)
C28 0.042(2) 0.038(2) 0.037(2) 0.0121(17) 0.0155(18) 0.0096(17)
C29 0.034(2) 0.039(2) 0.035(2) 0.0127(16) 0.0135(16) 0.0026(16)
C30 0.048(3) 0.034(2) 0.043(2) 0.0095(17) 0.0071(19) 0.0042(18)
C31 0.048(3) 0.041(2) 0.043(2) 0.0077(18) 0.003(2) 0.0051(19)
C32 0.047(3) 0.038(2) 0.043(2) 0.0054(18) 0.0061(19) 0.0062(18)
C33 0.050(3) 0.036(2) 0.034(2) 0.0017(16) 0.0031(18) -0.0040(18)
C34 0.052(3) 0.037(2) 0.036(2) 0.0019(17) 0.0081(19) 0.0025(19)
C35 0.043(2) 0.040(2) 0.042(2) 0.0060(18) 0.0019(19) -0.0011(18)
C36 0.052(3) 0.041(2) 0.036(2) 0.0047(17) 0.0081(19) -0.0001(19)
C37 0.039(2) 0.038(2) 0.044(2) 0.0068(17) 0.0128(18) -0.0039(17)
C38 0.042(2) 0.044(2) 0.040(2) 0.0087(18) 0.0075(18) -0.0009(18)
C39 0.042(2) 0.040(2) 0.039(2) 0.0057(17) 0.0103(18) -0.0030(18)
C40 0.041(2) 0.034(2) 0.039(2) 0.0031(16) 0.0059(17) 0.0008(17)
C41 0.046(2) 0.036(2) 0.036(2) 0.0063(16) 0.0124(18) -0.0040(18)
C42 0.043(2) 0.039(2) 0.036(2) 0.0048(16) 0.0113(17) -0.0020(18)
N1 0.044(2) 0.0328(18) 0.0374(18) -0.0015(15) 0.0057(15) 0.0042(14)
N2 0.048(2) 0.0374(18) 0.038(2) -0.0006(15) 0.0087(16) -0.0007(15)
N3 0.043(2) 0.0433(19) 0.0339(18) 0.0081(15) 0.0096(15) -0.0081(15)
N4 0.045(2) 0.0380(18) 0.0386(19) 0.0049(15) 0.0171(15) -0.0055(15)
N5 0.046(2) 0.042(2) 0.042(2) 0.0067(16) 0.0111(16) 0.0117(16)
N6 0.0376(19) 0.0338(17) 0.0368(18) -0.0023(14) 0.0005(15) 0.0003(14)
N7 0.042(2) 0.0431(19) 0.0380(19) 0.0100(15) 0.0078(15) -0.0106(15)
N8 0.042(2) 0.0360(18) 0.0403(19) 0.0119(15) 0.0146(15) -0.0054(14)
N9 0.046(2) 0.0359(18) 0.0378(18) 0.0095(14) 0.0098(15) 0.0068(15)
N10 0.045(2) 0.0415(19) 0.0413(19) 0.0059(15) 0.0089(16) -0.0035(16)
Ni1 0.0322(3) 0.0372(3) 0.0434(3) 0.0084(2) 0.0102(2) 0.0024(2)
Ni2 0.0304(3) 0.0348(3) 0.0379(3) 0.0023(2) 0.0129(2) 0.0064(2)
S1 0.0449(6) 0.0348(5) 0.0398(6) 0.0020(4) 0.0091(4) 0.0053(4)
S2 0.0584(7) 0.0260(5) 0.0414(6) -0.0024(4) 0.0058(5) 0.0023(4)
S3 0.0401(6) 0.0314(5) 0.0382(5) -0.0018(4) 0.0065(4) 0.0043(4)
S4 0.0331(5) 0.0342(5) 0.0427(5) 0.0022(4) 0.0068(4) 0.0003(4)
S5 0.0478(6) 0.0381(5) 0.0395(6) 0.0098(4) 0.0018(5) 0.0131(5)
S6 0.0518(7) 0.0344(5) 0.0421(6) 0.0071(4) 0.0117(5) 0.0075(4)
S7 0.0360(5) 0.0391(5) 0.0422(6) 0.0121(4) 0.0140(4) -0.0014(4)
S8 0.0386(5) 0.0360(5) 0.0328(5) 0.0087(4) 0.0060(4) 0.0036(4)

loop_
_atom_type_symbol
_atom_type_description
_atom_type_scat_dispersion_real
_atom_type_scat_dispersion_imag
_atom_type_scat_source
C C 0.0033 0.0016 'International Tables Vol C Tables 4.2.6.8 and 6.1.1.4'
H H 0.0000 0.0000 'International Tables Vol C Tables 4.2.6.8 and 6.1.1.4'
N N 0.0061 0.0033 'International Tables Vol C Tables 4.2.6.8 and 6.1.1.4'
S S 0.1246 0.1234 'International Tables Vol C Tables 4.2.6.8 and 6.1.1.4'
Ni Ni 0.3393 1.1124 'International Tables Vol C Tables 4.2.6.8 and 6.1.1.4'

loop_
_geom_angle_atom_site_label_1
_geom_angle_atom_site_label_2
_geom_angle_atom_site_label_3
_geom_angle
N1 C1 C2 172.6(4)
C3 C2 C1 119.6(4)
C3 C2 S1 120.0(3)
C1 C2 S1 119.7(3)
C4 C3 C2 122.6(4)
C4 C3 S2 119.7(3)
C2 C3 S2 117.6(3)
N2 C4 C3 177.7(5)
N3 C5 C6 173.5(5)
C5 C6 C7 121.8(4)
C5 C6 S3 117.8(3)
C7 C6 S3 118.9(3)
C8 C7 C6 117.9(4)
C8 C7 S4 114.5(3)
C6 C7 S4 118.2(3)
N4 C8 C7 169.3(5)
N5 C9 C10 173.8(5)
C9 C10 C11 124.1(4)
C9 C10 S5 118.1(3)
C11 C10 S5 116.6(3)
C12 C11 C10 116.7(4)
C12 C11 S6 118.4(3)
C10 C11 S6 121.6(3)
N6 C12 C11 174.0(4)
N7 C13 C14 172.1(5)
C15 C14 C13 118.8(4)
C15 C14 S7 121.6(3)
C13 C14 S7 115.7(3)
C14 C15 C16 122.5(4)
C14 C15 S8 120.3(3)
C16 C15 S8 117.1(3)
N8 C16 C15 172.5(5)
N9 C17 C18 120.0(4)
N9 C17 H17A 120.0
C18 C17 H17A 120.0
C19 C18 C17 120.0(4)
C19 C18 H18A 120.0
C17 C18 H18A 120.0
C18 C19 C20 120.0(4)
C18 C19 H19A 120.0
C20 C19 H19A 120.0
C21 C20 C19 120.0(4)
C21 C20 H20A 120.0
C19 C20 H20A 120.0
C20 C21 N9 120.0(3)
C20 C21 H21A 120.0
N9 C21 H21A 120.0
N9 C22 C23 103.9(3)
N9 C22 H22A 111.0
C23 C22 H22A 111.0
N9 C22 H22B 111.0
C23 C22 H22B 111.0
H22A C22 H22B 109.0
C24 C23 C28 119.3(4)
C24 C23 C22 118.3(3)
C28 C23 C22 122.3(4)
C23 C24 C25 118.2(4)
C23 C24 H24A 120.9
C25 C24 H24A 120.9
C26 C25 C24 122.0(4)
C26 C25 H25A 119.0
C24 C25 H25A 119.0
C27 C26 C25 116.5(4)
C27 C26 C29 121.4(3)
C25 C26 C29 119.9(4)
C26 C27 C28 121.9(4)
C26 C27 H27A 119.0
C28 C27 H27A 119.0
C23 C28 C27 119.5(4)
C23 C28 H28A 120.3
C27 C28 H28A 120.3
C26 C29 H29A 109.5
C26 C29 H29B 109.5
H29A C29 H29B 109.5
C26 C29 H29C 109.5
H29A C29 H29C 109.5
H29B C29 H29C 109.5
C31 C30 N10 120.0(4)
C31 C30 H30A 120.0
N10 C30 H30A 120.0
C30 C31 C32 120.0(5)
C30 C31 H31A 120.0
C32 C31 H31A 120.0
C31 C32 C33 120.0(5)
C31 C32 H32 120.0
C33 C32 H32 120.0
C34 C33 C32 120.0(4)
C34 C33 H33A 120.0
C32 C33 H33A 120.0
C33 C34 N10 120.0(4)
C33 C34 H34A 120.0
N10 C34 H34A 120.0
N10 C35 C36 113.0(3)
N10 C35 H35A 109.0
C36 C35 H35A 109.0
N10 C35 H35B 109.0
C36 C35 H35B 109.0
H35A C35 H35B 107.8
C41 C36 C37 116.9(4)
C41 C36 C35 119.5(4)
C37 C36 C35 123.4(4)
C36 C37 C38 120.2(4)
C36 C37 H37A 119.9
C38 C37 H37A 119.9
C39 C38 C37 120.6(4)
C39 C38 H38A 119.7
C37 C38 H38A 119.7
C38 C39 C40 122.6(4)
C38 C39 C42 120.9(4)
C40 C39 C42 116.6(3)
C39 C40 C41 118.7(4)
C39 C40 H40A 120.7
C41 C40 H40A 120.7
C36 C41 C40 120.6(4)
C36 C41 H41A 119.7
C40 C41 H41A 119.7
C39 C42 H42A 109.5
C39 C42 H42B 109.5
H42A C42 H42B 109.5
C39 C42 H42C 109.5
H42A C42 H42C 109.5
H42B C42 H42C 109.5
C17 N9 C21 120.0(4)
C17 N9 C22 121.8(4)
C21 N9 C22 118.2(3)
C30 N10 C34 120.0(4)
C30 N10 C35 119.4(3)
C34 N10 C35 120.6(4)
S8 Ni1 S7 92.83(5)
S8 Ni1 S5 85.93(5)
S7 Ni1 S5 174.14(5)
S8 Ni1 S6 177.86(6)
S7 Ni1 S6 88.30(5)
S5 Ni1 S6 92.76(5)
S1 Ni2 S4 85.78(5)
S1 Ni2 S3 174.73(5)
S4 Ni2 S3 92.72(5)
S1 Ni2 S2 92.63(5)
S4 Ni2 S2 172.27(5)
S3 Ni2 S2 88.19(5)
C2 S1 Ni2 104.79(13)
C3 S2 Ni2 104.76(14)
C6 S3 Ni2 102.74(15)
C7 S4 Ni2 104.33(15)
C10 S5 Ni1 104.75(15)
C11 S6 Ni1 102.00(14)
C14 S7 Ni1 101.29(15)
C15 S8 Ni1 102.02(14)

loop_
_geom_bond_atom_site_label_1
_geom_bond_atom_site_label_2
_geom_bond_distance
C1 N1 1.095(5)
C1 C2 1.463(6)
C2 C3 1.455(5)
C2 S1 1.753(4)
C3 C4 1.393(6)
C3 S2 1.726(4)
C4 N2 1.116(5)
C5 N3 1.210(5)
C5 C6 1.366(6)
C6 C7 1.428(6)
C6 S3 1.723(4)
C7 C8 1.412(6)
C7 S4 1.670(4)
C8 N4 1.213(5)
C9 N5 1.129(5)
C9 C10 1.417(6)
C10 C11 1.460(6)
C10 S5 1.671(4)
C11 C12 1.453(6)
C11 S6 1.677(4)
C12 N6 1.175(5)
C13 N7 1.226(5)
C13 C14 1.472(6)
C14 C15 1.364(5)
C14 S7 1.667(4)
C15 C16 1.457(5)
C15 S8 1.683(4)
C16 N8 1.163(5)
C17 N9 1.390(5)
C17 C18 1.390(6)
C17 H17A 0.9500
C18 C19 1.390(6)
C18 H18A 0.9500
C19 C20 1.390(5)
C19 H19A 0.9500
C20 C21 1.390(6)
C20 H20A 0.9500
C21 N9 1.390(5)
C21 H21A 0.9500
C22 N9 1.483(5)
C22 C23 1.591(6)
C22 H22A 0.9900
C22 H22B 0.9900
C23 C24 1.388(6)
C23 C28 1.394(5)
C24 C25 1.434(6)
C24 H24A 0.9500
C25 C26 1.380(5)
C25 H25A 0.9500
C26 C27 1.357(6)
C26 C29 1.474(5)
C27 C28 1.426(6)
C27 H27A 0.9500
C28 H28A 0.9500
C29 H29A 0.9800
C29 H29B 0.9800
C29 H29C 0.9800
C30 C31 1.390(7)
C30 N10 1.390(6)
C30 H30A 0.9500
C31 C32 1.390(5)
C31 H31A 0.9500
C32 C33 1.390(6)
C32 H32 0.9500
C33 C34 1.390(6)
C33 H33A 0.9500
C34 N10 1.390(5)
C34 H34A 0.9500
C35 N10 1.444(6)
C35 C36 1.551(6)
C35 H35A 0.9900
C35 H35B 0.9900
C36 C41 1.395(6)
C36 C37 1.415(6)
C37 C38 1.430(6)
C37 H37A 0.9500
C38 C39 1.301(6)
C38 H38A 0.9500
C39 C40 1.374(6)
C39 C42 1.554(5)
C40 C41 1.435(6)
C40 H40A 0.9500
C41 H41A 0.9500
C42 H42A 0.9800
C42 H42B 0.9800
C42 H42C 0.9800
Ni1 S8 2.1412(12)
Ni1 S7 2.1477(13)
Ni1 S5 2.1479(14)
Ni1 S6 2.1648(13)
Ni2 S1 2.1288(13)
Ni2 S4 2.1380(13)
Ni2 S3 2.1411(12)
Ni2 S2 2.2047(13)
